data_7036882
loop_
_publ_author_name
'Rao, Gyandshwar Kumar'
'Gorelsky, Serge I.'
'Korobkov, Ilia'
'Richeson, Darrin'

_publ_section_title
;
 Coinage metal complexes supported by a &quot;PN(3)P&quot; scaffold.
;
_journal_issue 44
_journal_name_full 'Dalton transactions (Cambridge, England : 2003)'
_journal_page_first 19153
_journal_page_last 19162
_journal_paper_doi 10.1039/c5dt03515e
_journal_volume 44
_journal_year 2015
_chemical_formula_sum 'C31 H29 Br Cu N3 P2'
_chemical_formula_weight 648.96
_chemical_name_systematic '2,6-{Ph2PNMe}2(NC5H3)]CuBr '
_space_group_crystal_system triclinic
_space_group_IT_number 2
_space_group_name_Hall '-P 1'
_space_group_name_H-M_alt 'P -1'
_symmetry_space_group_name_Hall '-P 1'
_symmetry_space_group_name_H-M 'P -1'
_atom_sites_solution_hydrogens geom
_audit_creation_method SHELXL-2014/7
_audit_update_record
;
2015-07-22 deposited with the CCDC.
2015-10-06 downloaded from the CCDC.
;
_cell_angle_alpha 83.4485(10)
_cell_angle_beta 86.2809(9)
_cell_angle_gamma 68.4462(9)
_cell_formula_units_Z 2
_cell_length_a 9.2941(5)
_cell_length_b 11.2624(7)
_cell_length_c 14.7425(9)
_cell_measurement_reflns_used 9968
_cell_measurement_temperature 200(2)
_cell_measurement_theta_max 30.48
_cell_measurement_theta_min 2.29
_cell_volume 1425.43(15)
_computing_cell_refinement 'APEX II, Bruker (2009)'
_computing_data_collection 'APEX II, Bruker (2009)'
_computing_data_reduction 'XPREP, Bruker (2009)'
_computing_molecular_graphics 'SHELXTL, Bruker (2004)'
_computing_publication_material 'SHELXTL, Bruker (2004)'
_computing_structure_refinement 'SHELXL-2014/7 (Sheldrick, 2014)'
_computing_structure_solution 'SHELXS-03 (Sheldrick, 2003)'
_diffrn_ambient_temperature 200(2)
_diffrn_measured_fraction_theta_full 0.988
_diffrn_measured_fraction_theta_max 0.949
_diffrn_measurement_device_type 'Bruker APEX-II CCD'
_diffrn_measurement_method '\f and \w scans'
_diffrn_radiation_type MoK\a
_diffrn_radiation_wavelength 0.71073
_diffrn_reflns_av_R_equivalents 0.0145
_diffrn_reflns_av_unetI/netI 0.0197
_diffrn_reflns_laue_measured_fraction_full 0.988
_diffrn_reflns_laue_measured_fraction_max 0.949
_diffrn_reflns_limit_h_max 12
_diffrn_reflns_limit_h_min -12
_diffrn_reflns_limit_k_max 15
_diffrn_reflns_limit_k_min -16
_diffrn_reflns_limit_l_max 20
_diffrn_reflns_limit_l_min -18
_diffrn_reflns_number 18777
_diffrn_reflns_point_group_measured_fraction_full 0.988
_diffrn_reflns_point_group_measured_fraction_max 0.949
_diffrn_reflns_theta_full 25.242
_diffrn_reflns_theta_max 30.488
_diffrn_reflns_theta_min 1.953
_exptl_absorpt_coefficient_mu 2.306
_exptl_absorpt_correction_T_max 0.7461
_exptl_absorpt_correction_T_min 0.6367
_exptl_absorpt_correction_type multi-scan
_exptl_absorpt_process_details 'SADABS, Bruker (2003)'
_exptl_crystal_colour colourless
_exptl_crystal_density_diffrn 1.512
_exptl_crystal_density_meas ?
_exptl_crystal_description block
_exptl_crystal_F_000 660
_exptl_crystal_size_max 0.290
_exptl_crystal_size_mid 0.260
_exptl_crystal_size_min 0.220
_refine_diff_density_max 0.497
_refine_diff_density_min -0.720
_refine_diff_density_rms 0.057
_refine_ls_extinction_method none
_refine_ls_goodness_of_fit_ref 1.038
_refine_ls_hydrogen_treatment constr
_refine_ls_matrix_type full
_refine_ls_number_parameters 343
_refine_ls_number_reflns 8232
_refine_ls_number_restraints 0
_refine_ls_restrained_S_all 1.038
_refine_ls_R_factor_all 0.0291
_refine_ls_R_factor_gt 0.0242
_refine_ls_shift/su_max 0.001
_refine_ls_shift/su_mean 0.000
_refine_ls_structure_factor_coef Fsqd
_refine_ls_weighting_details 'w=1/[\s^2^(Fo^2^)+(0.0327P)^2^+0.3918P] where P=(Fo^2^+2Fc^2^)/3'
_refine_ls_weighting_scheme calc
_refine_ls_wR_factor_gt 0.0626
_refine_ls_wR_factor_ref 0.0646
_reflns_Friedel_coverage 0.000
_reflns_number_gt 7263
_reflns_number_total 8232
_reflns_threshold_expression 'I > 2\s(I)'
_cod_data_source_file c5dt03515e2.cif
_cod_data_source_block dr159
_cod_depositor_comments
;
The following automatic conversions were performed:

'_exptl_crystal_density_meas' value 'n/a' was changed to '?' - the
value is perceived as not measured.

Automatic conversion script
Id: cif_fix_values 3271 2015-04-21 07:52:19Z andrius 

 Adding full bibliography for 7036882--7036885.cif.
;
_cod_database_code 7036882
_shelx_shelxl_version_number 2014/7
_shelx_space_group_comment
; 
The symmetry employed for this shelxl refinement is uniquely defined 
by the following loop, which should always be used as a source of 
symmetry information in preference to the above space-group names. 
They are only intended as comments. 
;
_shelx_estimated_absorpt_t_min 0.554
_shelx_estimated_absorpt_t_max 0.631

loop_
_space_group_symop_operation_xyz
'x, y, z'
'-x, -y, -z'

loop_
_atom_site_label
_atom_site_type_symbol
_atom_site_fract_x
_atom_site_fract_y
_atom_site_fract_z
_atom_site_U_iso_or_equiv
_atom_site_adp_type
_atom_site_occupancy
_atom_site_site_symmetry_order
_atom_site_calc_flag
_atom_site_refinement_flags_posn
_atom_site_refinement_flags_adp
Cu1 Cu 0.48098(2) 0.41730(2) 0.24299(2) 0.02232(4) Uani 1 1 d . .
Br1 Br 0.21255(2) 0.54297(2) 0.25481(2) 0.03627(5) Uani 1 1 d . .
P1 P 0.62528(4) 0.51419(3) 0.16329(2) 0.02244(7) Uani 1 1 d . .
P2 P 0.52868(4) 0.22439(3) 0.32040(2) 0.02303(7) Uani 1 1 d . .
N1 N 0.61713(13) 0.42791(11) 0.34980(7) 0.0241(2) Uani 1 1 d . .
N2 N 0.68661(14) 0.57183(11) 0.25059(8) 0.0274(2) Uani 1 1 d . .
N3 N 0.55554(14) 0.26253(11) 0.42681(7) 0.0271(2) Uani 1 1 d . .
C1 C 0.68794(15) 0.51264(13) 0.33870(9) 0.0247(2) Uani 1 1 d . .
C2 C 0.75936(18) 0.53548(15) 0.41184(10) 0.0340(3) Uani 1 1 d . .
H2A H 0.8082 0.5969 0.4050 0.041 Uiso 1 1 calc R U
C3 C 0.75617(19) 0.46494(16) 0.49485(10) 0.0366(3) Uani 1 1 d . .
H3A H 0.8012 0.4805 0.5461 0.044 Uiso 1 1 calc R U
C4 C 0.68973(18) 0.37290(15) 0.50544(10) 0.0328(3) Uani 1 1 d . .
H4A H 0.6902 0.3237 0.5623 0.039 Uiso 1 1 calc R U
C5 C 0.62164(15) 0.35513(13) 0.42880(9) 0.0255(2) Uani 1 1 d . .
C6 C 0.7640(2) 0.66477(16) 0.23295(12) 0.0387(3) Uani 1 1 d . .
H6A H 0.7540 0.6987 0.1685 0.058 Uiso 1 1 calc R U
H6B H 0.7158 0.7353 0.2714 0.058 Uiso 1 1 calc R U
H6C H 0.8738 0.6225 0.2472 0.058 Uiso 1 1 calc R U
C7 C 0.5638(2) 0.17668(16) 0.51028(10) 0.0390(3) Uani 1 1 d . .
H7A H 0.5139 0.1162 0.5008 0.059 Uiso 1 1 calc R U
H7B H 0.6724 0.1291 0.5254 0.059 Uiso 1 1 calc R U
H7C H 0.5105 0.2272 0.5606 0.059 Uiso 1 1 calc R U
C8 C 0.54085(15) 0.66170(13) 0.08937(9) 0.0261(2) Uani 1 1 d . .
C9 C 0.41528(19) 0.75786(15) 0.12613(11) 0.0362(3) Uani 1 1 d . .
H9A H 0.3778 0.7430 0.1862 0.043 Uiso 1 1 calc R U
C10 C 0.3448(2) 0.87489(16) 0.07571(12) 0.0423(4) Uani 1 1 d . .
H10A H 0.2615 0.9407 0.1019 0.051 Uiso 1 1 calc R U
C11 C 0.3960(2) 0.89558(16) -0.01270(12) 0.0403(3) Uani 1 1 d . .
H11A H 0.3483 0.9758 -0.0473 0.048 Uiso 1 1 calc R U
C12 C 0.5164(2) 0.79957(17) -0.05045(11) 0.0407(4) Uani 1 1 d . .
H12A H 0.5495 0.8132 -0.1118 0.049 Uiso 1 1 calc R U
C13 C 0.59019(17) 0.68289(15) 0.00020(10) 0.0336(3) Uani 1 1 d . .
H13A H 0.6742 0.6179 -0.0262 0.040 Uiso 1 1 calc R U
C14 C 0.80349(15) 0.41896(13) 0.10724(9) 0.0263(3) Uani 1 1 d . .
C15 C 0.79799(19) 0.37016(16) 0.02520(11) 0.0366(3) Uani 1 1 d . .
H15A H 0.7025 0.3949 -0.0049 0.044 Uiso 1 1 calc R U
C16 C 0.9319(2) 0.28545(18) -0.01250(12) 0.0453(4) Uani 1 1 d . .
H16A H 0.9283 0.2542 -0.0692 0.054 Uiso 1 1 calc R U
C17 C 1.0700(2) 0.24640(18) 0.03190(13) 0.0483(4) Uani 1 1 d . .
H17A H 1.1612 0.1880 0.0061 0.058 Uiso 1 1 calc R U
C18 C 1.07567(19) 0.29228(19) 0.11394(13) 0.0471(4) Uani 1 1 d . .
H18A H 1.1708 0.2647 0.1447 0.056 Uiso 1 1 calc R U
C19 C 0.94332(17) 0.37849(16) 0.15169(11) 0.0358(3) Uani 1 1 d . .
H19A H 0.9482 0.4100 0.2081 0.043 Uiso 1 1 calc R U
C20 C 0.37448(15) 0.16182(13) 0.34263(9) 0.0264(3) Uani 1 1 d . .
C21 C 0.24122(18) 0.23310(15) 0.38953(12) 0.0378(3) Uani 1 1 d . .
H21A H 0.2389 0.3059 0.4172 0.045 Uiso 1 1 calc R U
C22 C 0.11186(19) 0.19850(17) 0.39609(13) 0.0424(4) Uani 1 1 d . .
H22A H 0.0217 0.2474 0.4285 0.051 Uiso 1 1 calc R U
C23 C 0.11404(18) 0.09303(17) 0.35557(11) 0.0387(3) Uani 1 1 d . .
H23A H 0.0257 0.0692 0.3602 0.046 Uiso 1 1 calc R U
C24 C 0.24539(18) 0.02245(15) 0.30827(11) 0.0346(3) Uani 1 1 d . .
H24A H 0.2466 -0.0495 0.2799 0.042 Uiso 1 1 calc R U
C25 C 0.37546(17) 0.05585(14) 0.30188(10) 0.0294(3) Uani 1 1 d . .
H25A H 0.4654 0.0063 0.2696 0.035 Uiso 1 1 calc R U
C26 C 0.70061(15) 0.08601(12) 0.29655(10) 0.0264(3) Uani 1 1 d . .
C27 C 0.75806(18) -0.02788(14) 0.35381(11) 0.0340(3) Uani 1 1 d . .
H27A H 0.7049 -0.0383 0.4096 0.041 Uiso 1 1 calc R U
C28 C 0.89243(18) -0.12583(14) 0.32953(13) 0.0392(4) Uani 1 1 d . .
H28A H 0.9326 -0.2021 0.3695 0.047 Uiso 1 1 calc R U
C29 C 0.96835(18) -0.11267(16) 0.24697(13) 0.0418(4) Uani 1 1 d . .
H29A H 1.0587 -0.1808 0.2297 0.050 Uiso 1 1 calc R U
C30 C 0.91313(19) -0.00159(17) 0.19042(12) 0.0413(4) Uani 1 1 d . .
H30A H 0.9656 0.0072 0.1341 0.050 Uiso 1 1 calc R U
C31 C 0.78029(17) 0.09885(14) 0.21494(10) 0.0323(3) Uani 1 1 d . .
H31A H 0.7440 0.1764 0.1758 0.039 Uiso 1 1 calc R U

loop_
_atom_site_aniso_label
_atom_site_aniso_U_11
_atom_site_aniso_U_22
_atom_site_aniso_U_33
_atom_site_aniso_U_23
_atom_site_aniso_U_13
_atom_site_aniso_U_12
Cu1 0.02109(8) 0.02202(8) 0.02391(8) -0.00060(5) -0.00181(5) -0.00818(6)
Br1 0.02244(7) 0.03602(8) 0.04126(9) 0.00421(6) -0.00225(5) -0.00203(6)
P1 0.02092(15) 0.02364(15) 0.02371(15) -0.00142(11) -0.00073(11) -0.00943(12)
P2 0.02189(15) 0.01972(14) 0.02599(15) -0.00081(11) 0.00075(12) -0.00644(12)
N1 0.0231(5) 0.0259(5) 0.0232(5) -0.0029(4) -0.0026(4) -0.0083(4)
N2 0.0297(6) 0.0282(6) 0.0297(6) -0.0029(4) -0.0027(4) -0.0163(5)
N3 0.0302(6) 0.0272(5) 0.0226(5) 0.0016(4) -0.0012(4) -0.0100(5)
C1 0.0218(6) 0.0242(6) 0.0273(6) -0.0064(5) -0.0019(5) -0.0062(5)
C2 0.0365(8) 0.0340(7) 0.0351(7) -0.0099(6) -0.0064(6) -0.0143(6)
C3 0.0387(8) 0.0401(8) 0.0305(7) -0.0119(6) -0.0093(6) -0.0097(7)
C4 0.0346(7) 0.0360(7) 0.0234(6) -0.0043(5) -0.0043(5) -0.0068(6)
C5 0.0220(6) 0.0263(6) 0.0242(6) -0.0034(5) -0.0005(5) -0.0038(5)
C6 0.0418(9) 0.0381(8) 0.0463(9) 0.0009(6) -0.0082(7) -0.0268(7)
C7 0.0497(9) 0.0366(8) 0.0273(7) 0.0064(6) -0.0004(6) -0.0143(7)
C8 0.0236(6) 0.0257(6) 0.0295(6) 0.0009(5) -0.0023(5) -0.0102(5)
C9 0.0361(8) 0.0325(7) 0.0339(7) -0.0005(6) 0.0045(6) -0.0069(6)
C10 0.0403(9) 0.0299(8) 0.0468(9) -0.0012(6) 0.0003(7) -0.0021(6)
C11 0.0401(9) 0.0326(8) 0.0427(9) 0.0083(6) -0.0097(7) -0.0087(7)
C12 0.0401(9) 0.0436(9) 0.0321(7) 0.0092(6) -0.0026(6) -0.0112(7)
C13 0.0293(7) 0.0357(7) 0.0318(7) 0.0023(6) 0.0006(5) -0.0089(6)
C14 0.0235(6) 0.0259(6) 0.0290(6) -0.0004(5) 0.0021(5) -0.0094(5)
C15 0.0326(8) 0.0396(8) 0.0384(8) -0.0112(6) 0.0003(6) -0.0121(6)
C16 0.0459(10) 0.0454(9) 0.0432(9) -0.0167(7) 0.0097(7) -0.0133(8)
C17 0.0392(9) 0.0406(9) 0.0538(10) -0.0069(8) 0.0151(8) -0.0030(7)
C18 0.0265(8) 0.0535(10) 0.0469(9) 0.0008(8) -0.0006(7) 0.0005(7)
C19 0.0277(7) 0.0423(8) 0.0316(7) -0.0011(6) -0.0009(5) -0.0066(6)
C20 0.0243(6) 0.0228(6) 0.0306(6) 0.0021(5) 0.0001(5) -0.0083(5)
C21 0.0321(8) 0.0313(7) 0.0503(9) -0.0095(6) 0.0091(7) -0.0118(6)
C22 0.0288(7) 0.0438(9) 0.0535(10) -0.0065(7) 0.0096(7) -0.0131(7)
C23 0.0307(8) 0.0454(9) 0.0440(8) 0.0038(7) -0.0040(6) -0.0204(7)
C24 0.0367(8) 0.0355(8) 0.0356(7) -0.0011(6) -0.0063(6) -0.0176(6)
C25 0.0293(7) 0.0289(7) 0.0297(7) -0.0011(5) -0.0017(5) -0.0104(5)
C26 0.0220(6) 0.0213(6) 0.0357(7) -0.0043(5) 0.0003(5) -0.0075(5)
C27 0.0304(7) 0.0247(7) 0.0462(8) 0.0005(6) -0.0017(6) -0.0101(6)
C28 0.0329(8) 0.0203(6) 0.0629(10) -0.0027(6) -0.0107(7) -0.0066(6)
C29 0.0274(7) 0.0315(8) 0.0654(11) -0.0197(7) -0.0023(7) -0.0047(6)
C30 0.0313(8) 0.0430(9) 0.0458(9) -0.0153(7) 0.0067(7) -0.0071(7)
C31 0.0280(7) 0.0312(7) 0.0354(7) -0.0063(6) 0.0016(5) -0.0075(6)

loop_
_atom_type_symbol
_atom_type_description
_atom_type_scat_dispersion_real
_atom_type_scat_dispersion_imag
_atom_type_scat_source
C C 0.0033 0.0016 'International Tables Vol C Tables 4.2.6.8 and 6.1.1.4'
H H 0.0000 0.0000 'International Tables Vol C Tables 4.2.6.8 and 6.1.1.4'
N N 0.0061 0.0033 'International Tables Vol C Tables 4.2.6.8 and 6.1.1.4'
P P 0.1023 0.0942 'International Tables Vol C Tables 4.2.6.8 and 6.1.1.4'
Br Br -0.2901 2.4595 'International Tables Vol C Tables 4.2.6.8 and 6.1.1.4'
Cu Cu 0.3201 1.2651 'International Tables Vol C Tables 4.2.6.8 and 6.1.1.4'

loop_
_geom_angle_atom_site_label_1
_geom_angle_atom_site_label_2
_geom_angle_atom_site_label_3
_geom_angle
N1 Cu1 P1 80.69(3)
N1 Cu1 P2 79.43(3)
P1 Cu1 P2 134.835(14)
N1 Cu1 Br1 115.17(3)
P1 Cu1 Br1 115.413(12)
P2 Cu1 Br1 109.736(11)
N2 P1 C14 104.01(6)
N2 P1 C8 100.19(6)
C14 P1 C8 106.90(6)
N2 P1 Cu1 99.78(4)
C14 P1 Cu1 119.69(4)
C8 P1 Cu1 122.15(4)
N3 P2 C20 102.67(6)
N3 P2 C26 105.67(6)
C20 P2 C26 105.14(6)
N3 P2 Cu1 98.45(4)
C20 P2 Cu1 120.00(5)
C26 P2 Cu1 121.87(5)
C1 N1 C5 121.62(12)
C1 N1 Cu1 119.24(9)
C5 N1 Cu1 119.00(9)
C1 N2 C6 118.23(12)
C1 N2 P1 118.94(9)
C6 N2 P1 121.84(10)
C5 N3 C7 116.86(12)
C5 N3 P2 116.88(9)
C7 N3 P2 122.84(10)
N1 C1 N2 115.15(11)
N1 C1 C2 120.71(13)
N2 C1 C2 124.13(13)
C3 C2 C1 117.30(14)
C4 C3 C2 122.13(13)
C3 C4 C5 117.06(13)
N1 C5 N3 114.74(12)
N1 C5 C4 120.95(13)
N3 C5 C4 124.31(13)
C13 C8 C9 119.03(13)
C13 C8 P1 124.70(11)
C9 C8 P1 116.25(10)
C10 C9 C8 120.60(14)
C11 C10 C9 119.88(15)
C12 C11 C10 119.81(15)
C11 C12 C13 120.77(15)
C8 C13 C12 119.86(14)
C19 C14 C15 119.13(13)
C19 C14 P1 120.32(11)
C15 C14 P1 119.88(11)
C16 C15 C14 120.05(15)
C17 C16 C15 120.33(16)
C16 C17 C18 119.92(15)
C17 C18 C19 120.38(17)
C18 C19 C14 120.17(15)
C25 C20 C21 118.95(13)
C25 C20 P2 121.43(10)
C21 C20 P2 118.82(11)
C22 C21 C20 120.52(15)
C23 C22 C21 120.11(15)
C22 C23 C24 119.72(14)
C23 C24 C25 120.55(14)
C24 C25 C20 120.16(13)
C31 C26 C27 118.80(13)
C31 C26 P2 115.86(10)
C27 C26 P2 125.32(11)
C28 C27 C26 120.27(15)
C27 C28 C29 120.17(15)
C30 C29 C28 120.01(14)
C29 C30 C31 120.43(16)
C26 C31 C30 120.27(15)

loop_
_geom_bond_atom_site_label_1
_geom_bond_atom_site_label_2
_geom_bond_distance
Cu1 N1 2.1230(11)
Cu1 P1 2.2245(4)
Cu1 P2 2.2386(4)
Cu1 Br1 2.3797(2)
P1 N2 1.7207(12)
P1 C14 1.8154(13)
P1 C8 1.8174(14)
P2 N3 1.7295(12)
P2 C20 1.8128(13)
P2 C26 1.8244(13)
N1 C1 1.3350(17)
N1 C5 1.3391(17)
N2 C1 1.3893(17)
N2 C6 1.4652(18)
N3 C5 1.3950(18)
N3 C7 1.4633(18)
C1 C2 1.3969(19)
C2 C3 1.386(2)
C3 C4 1.379(2)
C4 C5 1.3980(19)
C8 C13 1.3878(19)
C8 C9 1.397(2)
C9 C10 1.387(2)
C10 C11 1.382(2)
C11 C12 1.378(2)
C12 C13 1.391(2)
C14 C19 1.390(2)
C14 C15 1.396(2)
C15 C16 1.388(2)
C16 C17 1.378(3)
C17 C18 1.380(3)
C18 C19 1.387(2)
C20 C25 1.3929(19)
C20 C21 1.3934(19)
C21 C22 1.388(2)
C22 C23 1.382(2)
C23 C24 1.383(2)
C24 C25 1.387(2)
C26 C31 1.3930(19)
C26 C27 1.397(2)
C27 C28 1.387(2)
C28 C29 1.388(3)
C29 C30 1.367(3)
C30 C31 1.394(2)

loop_
_geom_torsion_atom_site_label_1
_geom_torsion_atom_site_label_2
_geom_torsion_atom_site_label_3
_geom_torsion_atom_site_label_4
_geom_torsion
C14 P1 N2 C1 -101.04(11)
C8 P1 N2 C1 148.52(10)
Cu1 P1 N2 C1 23.09(11)
C14 P1 N2 C6 67.39(13)
C8 P1 N2 C6 -43.06(13)
Cu1 P1 N2 C6 -168.49(11)
C20 P2 N3 C5 -156.37(10)
C26 P2 N3 C5 93.69(10)
Cu1 P2 N3 C5 -32.90(10)
C20 P2 N3 C7 45.20(13)
C26 P2 N3 C7 -64.74(13)
Cu1 P2 N3 C7 168.67(11)
C5 N1 C1 N2 173.77(12)
Cu1 N1 C1 N2 -10.59(15)
C5 N1 C1 C2 -5.1(2)
Cu1 N1 C1 C2 170.57(10)
C6 N2 C1 N1 -179.20(13)
P1 N2 C1 N1 -10.35(16)
C6 N2 C1 C2 -0.4(2)
P1 N2 C1 C2 168.44(11)
N1 C1 C2 C3 1.3(2)
N2 C1 C2 C3 -177.38(13)
C1 C2 C3 C4 1.9(2)
C2 C3 C4 C5 -1.4(2)
C1 N1 C5 N3 -173.86(11)
Cu1 N1 C5 N3 10.48(15)
C1 N1 C5 C4 5.5(2)
Cu1 N1 C5 C4 -170.11(10)
C7 N3 C5 N1 177.33(12)
P2 N3 C5 N1 17.58(15)
C7 N3 C5 C4 -2.1(2)
P2 N3 C5 C4 -161.80(11)
C3 C4 C5 N1 -2.2(2)
C3 C4 C5 N3 177.12(13)
N2 P1 C8 C13 119.40(13)
C14 P1 C8 C13 11.24(14)
Cu1 P1 C8 C13 -132.13(11)
N2 P1 C8 C9 -62.08(12)
C14 P1 C8 C9 -170.24(12)
Cu1 P1 C8 C9 46.39(13)
C13 C8 C9 C10 -2.6(2)
P1 C8 C9 C10 178.74(14)
C8 C9 C10 C11 1.9(3)
C9 C10 C11 C12 0.3(3)
C10 C11 C12 C13 -1.7(3)
C9 C8 C13 C12 1.2(2)
P1 C8 C13 C12 179.67(13)
C11 C12 C13 C8 1.0(3)
N2 P1 C14 C19 17.66(13)
C8 P1 C14 C19 123.10(12)
Cu1 P1 C14 C19 -92.46(12)
N2 P1 C14 C15 -171.80(12)
C8 P1 C14 C15 -66.35(13)
Cu1 P1 C14 C15 78.09(13)
C19 C14 C15 C16 -2.0(2)
P1 C14 C15 C16 -172.64(13)
C14 C15 C16 C17 1.7(3)
C15 C16 C17 C18 -0.4(3)
C16 C17 C18 C19 -0.6(3)
C17 C18 C19 C14 0.3(3)
C15 C14 C19 C18 1.0(2)
P1 C14 C19 C18 171.60(13)
N3 P2 C20 C25 -140.03(12)
C26 P2 C20 C25 -29.70(14)
Cu1 P2 C20 C25 112.28(11)
N3 P2 C20 C21 50.29(13)
C26 P2 C20 C21 160.63(12)
Cu1 P2 C20 C21 -57.39(14)
C25 C20 C21 C22 0.4(2)
P2 C20 C21 C22 170.38(14)
C20 C21 C22 C23 -0.3(3)
C21 C22 C23 C24 -0.2(3)
C22 C23 C24 C25 0.6(2)
C23 C24 C25 C20 -0.5(2)
C21 C20 C25 C24 0.0(2)
P2 C20 C25 C24 -169.70(11)
N3 P2 C26 C31 -125.22(11)
C20 P2 C26 C31 126.61(11)
Cu1 P2 C26 C31 -14.48(13)
N3 P2 C26 C27 53.44(14)
C20 P2 C26 C27 -54.72(14)
Cu1 P2 C26 C27 164.19(11)
C31 C26 C27 C28 0.2(2)
P2 C26 C27 C28 -178.40(12)
C26 C27 C28 C29 -1.8(2)
C27 C28 C29 C30 1.8(2)
C28 C29 C30 C31 -0.2(3)
C27 C26 C31 C30 1.3(2)
P2 C26 C31 C30 -179.94(12)
C29 C30 C31 C26 -1.3(2)
